data_4000696
loop_
_publ_author_name
'Keith Prout'
'Stephen J. Heyes'
'Christopher M. Dobson'
'Andrew McDaid'
'Thierry Maris'
'Matthias Muller'
'Matthew J. Seaman'

_publ_section_title
;
 Variable-Temperature Studies of Order/Disorder Transitions in the
 Thiourea Pyridinium Halide Crystals by XRD and Solid-State 2H NMR
;
_journal_name_full 'Chemistry of Material'
_journal_page_first 3561
_journal_page_last 3569
_journal_paper_doi 10.1021/cm0001612
_journal_volume 12
_journal_year 2000
_chemical_formula_sum 'C7 H14 Cl N5 S2'
_chemical_formula_weight 267.80
_space_group_IT_number 61
_symmetry_cell_setting orthorhombic
_symmetry_Int_Tables_number 61
_symmetry_space_group_name_Hall '-P 2ac 2ab'
_symmetry_space_group_name_H-M 'P b c a'
_atom_sites_solution_hydrogens geom
_atom_sites_solution_primary direct
_atom_sites_solution_secondary difmap
_cell_angle_alpha 90
_cell_angle_beta 90
_cell_angle_gamma 90
_cell_formula_units_Z 8
_cell_length_a 29.0210(10)
_cell_length_b 10.4180(10)
_cell_length_c 8.374(5)
_cell_measurement_temperature 110(2)
_cell_volume 2531.8(15)
_diffrn_ambient_temperature 110(2)
_diffrn_radiation_monochromator graphite
_diffrn_radiation_source 'fine-focus sealed tube'
_diffrn_radiation_type CuK\a
_diffrn_radiation_wavelength 1.54178
_diffrn_reflns_limit_h_max 0
_diffrn_reflns_limit_h_min -28
_diffrn_reflns_limit_k_max 10
_diffrn_reflns_limit_k_min 0
_diffrn_reflns_limit_l_max 8
_diffrn_reflns_limit_l_min 0
_diffrn_reflns_number 2062
_diffrn_reflns_theta_max 73.9
_diffrn_reflns_theta_min 3.0
_exptl_absorpt_coefficient_mu 5.61
_exptl_crystal_density_diffrn 1.342
_refine_ls_hydrogen_treatment constr
_refine_ls_matrix_type full
_refine_ls_number_parameters 137
_refine_ls_number_reflns 2062
_refine_ls_number_restraints 0
_refine_ls_R_factor_gt 0.0723
_refine_ls_weighting_scheme calc
_refine_ls_wR_factor_gt 0.0980
_reflns_number_gt 1861
_reflns_number_total 2062
_reflns_threshold_expression >3sigma(I)
_cod_data_source_file deposit.cif
_cod_data_source_block Chloro_2
_cod_original_cell_volume 2531.8(5)
_cod_original_sg_symbol_H-M Pbca
_cod_database_code 4000696

loop_
_symmetry_equiv_pos_as_xyz
x,y,z
1/2-x,-y,1/2+z
1/2+x,1/2-y,-z
-x,1/2+y,1/2-z
-x,-y,-z
1/2+x,y,1/2-z
1/2-x,1/2+y,z
x,1/2-y,1/2+z

loop_
_atom_site_label
_atom_site_type_symbol
_atom_site_fract_x
_atom_site_fract_y
_atom_site_fract_z
_atom_site_U_iso_or_equiv
_atom_site_adp_type
N31 N 0.09064(14) 0.1614(4) 0.0521(5) 0.0490(14) Uani
N35 N 0.16907(14) 0.1782(4) -0.0210(5) 0.0500(14) Uani
C30 C 0.13396(13) 0.1108(3) 0.0399(4) 0.0258(11) Uani
C32 C 0.08335(14) 0.2847(4) 0.0070(6) 0.0400(14) Uani
C33 C 0.11991(15) 0.3558(4) -0.0538(6) 0.0353(12) Uani
C34 C 0.16272(14) 0.3005(4) -0.0680(5) 0.0353(12) Uani
S10 S 0.25822(3) 0.45784(9) 0.20636(12) 0.0241(3) Uani
N10 N 0.19992(11) 0.6222(3) 0.3415(4) 0.0279(10) Uani
N11 N 0.19549(11) 0.6090(3) 0.0704(4) 0.0268(10) Uani
C10 C 0.21540(12) 0.5706(3) 0.2063(4) 0.0212(11) Uani
S20 S -0.00776(3) 0.04408(9) -0.24812(11) 0.0289(3) Uani
N20 N 0.05271(11) -0.1094(3) -0.3922(4) 0.0282(10) Uani
N21 N 0.05199(11) -0.1201(3) -0.1190(4) 0.0287(10) Uani
C20 C 0.03430(12) -0.0698(3) -0.2530(4) 0.0229(11) Uani
Cl1 Cl 0.12551(3) 0.83609(8) 0.20985(11) 0.0255(3) Uani

loop_
_atom_site_aniso_label
_atom_site_aniso_U_11
_atom_site_aniso_U_22
_atom_site_aniso_U_33
_atom_site_aniso_U_23
_atom_site_aniso_U_13
_atom_site_aniso_U_12
N31 0.056(3) 0.047(2) 0.044(2) -0.0060(18) 0.0115(18) -0.0085(18)
N35 0.052(2) 0.048(2) 0.050(3) -0.0074(18) -0.0008(19) 0.0033(18)
C30 0.041(2) 0.0136(18) 0.0228(19) 0.0027(12) 0.0039(15) 0.0020(13)
C32 0.036(2) 0.036(2) 0.048(3) -0.0038(18) 0.0031(18) -0.0005(16)
C33 0.053(3) 0.028(2) 0.033(2) -0.0040(16) 0.0034(17) -0.0003(16)
C34 0.040(2) 0.031(2) 0.035(2) -0.0027(16) 0.0067(16) -0.0085(16)
S10 0.0253(6) 0.0257(6) 0.0212(6) -0.0003(3) 0.0002(3) 0.0074(3)
N10 0.0314(17) 0.0286(17) 0.0238(17) 0.0003(12) 0.0003(12) 0.0072(13)
N11 0.0278(17) 0.0286(17) 0.0241(17) 0.0033(12) -0.0002(11) 0.0066(11)
C10 0.024(2) 0.0170(17) 0.0225(19) 0.0008(12) -0.0001(12) -0.0001(13)
S20 0.0316(6) 0.0335(6) 0.0217(6) 0.0014(3) 0.0011(4) 0.0137(4)
N20 0.0307(18) 0.0311(18) 0.0229(17) -0.0011(12) -0.0006(12) 0.0064(12)
N21 0.0331(18) 0.0278(17) 0.0251(18) 0.0042(12) 0.0004(12) 0.0073(12)
C20 0.0217(19) 0.0220(18) 0.025(2) -0.0010(13) -0.0013(14) 0.0035(13)
Cl1 0.0223(6) 0.0185(6) 0.0356(6) -0.0009(3) -0.0029(3) 0.0011(3)

loop_
_geom_angle_atom_site_label_1
_geom_angle_atom_site_label_2
_geom_angle_atom_site_label_3
_geom_angle
_geom_angle_publ_flag
C30 N31 C32 119.2(4) yes
C30 N35 C34 120.3(4) yes
N31 C30 N35 121.8(3) yes
N31 C32 C33 119.2(4) yes
C32 C33 C34 119.9(4) no
N35 C34 C33 119.7(4) yes
S10 C10 N10 121.5(3) yes
S10 C10 N11 121.3(3) yes
N10 C10 N11 117.2(3) yes
S20 C20 N20 121.2(3) yes
S20 C20 N21 121.8(3) yes
N20 C20 N21 116.9(3) yes

loop_
_geom_bond_atom_site_label_1
_geom_bond_atom_site_label_2
_geom_bond_distance
_geom_bond_publ_flag
S10 C10 1.710(4) yes
S20 C20 1.703(4) yes
N31 C32 1.356(6) yes
N31 C30 1.367(6) yes
N35 C34 1.346(6) yes
N35 C30 1.338(5) yes
N10 C10 1.331(5) yes
N11 C10 1.338(5) yes
N20 C20 1.347(5) yes
N21 C20 1.341(5) yes
C32 C33 1.391(6) no
C33 C34 1.375(6) no

loop_
_geom_torsion_atom_site_label_1
_geom_torsion_atom_site_label_2
_geom_torsion_atom_site_label_3
_geom_torsion_atom_site_label_4
_geom_torsion
_geom_torsion_publ_flag
C32 N31 C30 N35 -2.5(6) no
C30 N31 C32 C33 1.4(7) no
C34 N35 C30 N31 2.0(6) no
C30 N35 C34 C33 -0.3(6) no
N31 C32 C33 C34 0.3(7) no
C32 C33 C34 N35 -0.8(7) no
